data_7112460
loop_
_publ_author_name
'Liu, Gui-lei'
'Qin, Yong-jie'
'Jing, Lei'
'Wei, Gui-yuan'
'Li, Hui'

_publ_section_title
;
 Two novel MOF-74 analogs exhibiting unique luminescent selectivity.
;
_journal_issue 17
_journal_name_full 'Chemical communications (Cambridge, England)'
_journal_page_first 1699
_journal_page_last 1701
_journal_paper_doi 10.1039/c2cc37140e
_journal_volume 49
_journal_year 2013
_chemical_formula_sum 'C47 H36 N2 O15 Zn2'
_chemical_formula_weight 999.52
_chemical_name_systematic
;
?
;
_space_group_IT_number 148
_symmetry_cell_setting rhombohedral
_symmetry_space_group_name_Hall '-R 3'
_symmetry_space_group_name_H-M 'R -3 :H'
_atom_sites_solution_hydrogens geom
_atom_sites_solution_primary direct
_atom_sites_solution_secondary difmap
_audit_creation_method SHELXL-97
_cell_angle_alpha 90.00
_cell_angle_beta 90.00
_cell_angle_gamma 120.00
_cell_formula_units_Z 9
_cell_length_a 31.8565(9)
_cell_length_b 31.8565(9)
_cell_length_c 12.6269(6)
_cell_measurement_reflns_used 12292
_cell_measurement_temperature 93(2)
_cell_measurement_theta_max 27.50
_cell_measurement_theta_min 3.11
_cell_volume 11097.5(7)
_computing_cell_refinement 'Bruker XSCANS'
_computing_data_collection 'Bruker XSCANS'
_computing_data_reduction 'Bruker SHELXTL'
_computing_molecular_graphics 'Bruker SHELXTL'
_computing_publication_material 'Bruker SHELXTL'
_computing_structure_refinement 'SHELXL-97 (Sheldrick, 1997)'
_computing_structure_solution 'SHELXS-97 (Sheldrick, 1990)'
_diffrn_ambient_temperature 93(2)
_diffrn_measured_fraction_theta_full 0.990
_diffrn_measured_fraction_theta_max 0.990
_diffrn_measurement_device_type 'Bruker P4'
_diffrn_measurement_method '\w scans'
_diffrn_radiation_monochromator graphite
_diffrn_radiation_source 'fine-focus sealed tube'
_diffrn_radiation_type MoK\a
_diffrn_radiation_wavelength 0.71073
_diffrn_reflns_av_R_equivalents 0.0454
_diffrn_reflns_av_sigmaI/netI 0.0344
_diffrn_reflns_limit_h_max 37
_diffrn_reflns_limit_h_min -37
_diffrn_reflns_limit_k_max 30
_diffrn_reflns_limit_k_min -37
_diffrn_reflns_limit_l_max 15
_diffrn_reflns_limit_l_min -15
_diffrn_reflns_number 25327
_diffrn_reflns_theta_full 25.02
_diffrn_reflns_theta_max 25.02
_diffrn_reflns_theta_min 3.11
_exptl_absorpt_coefficient_mu 1.039
_exptl_absorpt_correction_T_max 0.8682
_exptl_absorpt_correction_T_min 0.6247
_exptl_absorpt_correction_type none
_exptl_crystal_colour Colorless
_exptl_crystal_density_diffrn 1.346
_exptl_crystal_density_method 'not measured'
_exptl_crystal_description Prism
_exptl_crystal_F_000 4608
_exptl_crystal_size_max 0.50
_exptl_crystal_size_mid 0.14
_exptl_crystal_size_min 0.14
_refine_diff_density_max 0.626
_refine_diff_density_min -0.425
_refine_diff_density_rms 0.096
_refine_ls_extinction_method none
_refine_ls_goodness_of_fit_ref 1.083
_refine_ls_hydrogen_treatment constr
_refine_ls_matrix_type full
_refine_ls_number_parameters 387
_refine_ls_number_reflns 4319
_refine_ls_number_restraints 59
_refine_ls_restrained_S_all 1.120
_refine_ls_R_factor_all 0.0829
_refine_ls_R_factor_gt 0.0789
_refine_ls_shift/su_max 0.000
_refine_ls_shift/su_mean 0.000
_refine_ls_structure_factor_coef Fsqd
_refine_ls_weighting_details 'calc w=1/[\s^2^(Fo^2^)+(0.0493P)^2^+216.2527P] where P=(Fo^2^+2Fc^2^)/3'
_refine_ls_weighting_scheme calc
_refine_ls_wR_factor_gt 0.1844
_refine_ls_wR_factor_ref 0.1870
_reflns_number_gt 4123
_reflns_number_total 4319
_reflns_threshold_expression >2sigma(I)
_cod_duplicate_entry 7108870
_cod_data_source_file c2cc37140e.txt
_cod_data_source_block lgl102
_cod_depositor_comments
;
The following automatic conversions were performed:

'_symmetry_cell_setting' value 'Rhombohedral' changed to
'rhombohedral' according to
/usr/data/users/saulius/automatic-downloads/retrospective/RSC/lib/dictionaries/cif_core.dic
dictionary named 'cif_core.dic' version 2.4.2 from 2011-04-26.

Automatic conversion script
Id: cif_fix_values 2281 2013-09-26 08:29:07Z andrius 
;
_cod_original_sg_symbol_H-M R-3
_cod_database_code 7112460

loop_
_symmetry_equiv_pos_as_xyz
'x, y, z'
'-y, x-y, z'
'-x+y, -x, z'
'x+2/3, y+1/3, z+1/3'
'-y+2/3, x-y+1/3, z+1/3'
'-x+y+2/3, -x+1/3, z+1/3'
'x+1/3, y+2/3, z+2/3'
'-y+1/3, x-y+2/3, z+2/3'
'-x+y+1/3, -x+2/3, z+2/3'
'-x, -y, -z'
'y, -x+y, -z'
'x-y, x, -z'
'-x+2/3, -y+1/3, -z+1/3'
'y+2/3, -x+y+1/3, -z+1/3'
'x-y+2/3, x+1/3, -z+1/3'
'-x+1/3, -y+2/3, -z+2/3'
'y+1/3, -x+y+2/3, -z+2/3'
'x-y+1/3, x+2/3, -z+2/3'

loop_
_atom_site_label
_atom_site_type_symbol
_atom_site_fract_x
_atom_site_fract_y
_atom_site_fract_z
_atom_site_U_iso_or_equiv
_atom_site_adp_type
_atom_site_occupancy
_atom_site_symmetry_multiplicity
_atom_site_calc_flag
_atom_site_refinement_flags
_atom_site_disorder_assembly
_atom_site_disorder_group
Zn1 Zn 0.70923(2) 0.01641(2) 0.68810(5) 0.0314(2) Uani 1 1 d . . .
O2 O 0.69989(14) 0.00249(14) 0.5343(3) 0.0325(9) Uani 1 1 d . B .
O3 O 0.70834(15) 0.00848(15) 0.3614(3) 0.0341(9) Uani 1 1 d . . .
C8 C 0.77704(19) 0.0572(2) 0.4657(4) 0.0351(14) Uani 1 1 d D . .
H8 H 0.7883 0.0703 0.5342 0.042 Uiso 1 1 calc R A 1
C9 C 0.7258(2) 0.0211(2) 0.4529(4) 0.0295(12) Uani 1 1 d . B .
C19 C 0.6980(2) -0.0582(2) 0.8437(5) 0.0369(14) Uani 1 1 d . . .
H19 H 0.7104 -0.0315 0.8910 0.044 Uiso 1 1 calc R B .
C20 C 0.6894(2) -0.1022(2) 0.8812(5) 0.0377(14) Uani 1 1 d . B .
H20 H 0.6961 -0.1052 0.9532 0.045 Uiso 1 1 calc R . .
C21 C 0.6710(2) -0.1429(2) 0.8146(4) 0.0322(13) Uani 1 1 d . . .
C22 C 0.6625(2) -0.1347(2) 0.7113(5) 0.0394(15) Uani 1 1 d . B .
H22 H 0.6497 -0.1608 0.6622 0.047 Uiso 1 1 calc R . .
C23 C 0.6722(2) -0.0900(2) 0.6783(5) 0.0389(15) Uani 1 1 d . . .
H23 H 0.6663 -0.0859 0.6063 0.047 Uiso 1 1 calc R B .
C1 C 0.8846(3) 0.1287(4) 0.4785(6) 0.060(10) Uani 0.498(7) 1 d PG B 1
H1 H 0.8663 0.1241 0.5411 0.072 Uiso 0.498(7) 1 calc PR B 1
C2 C 0.9339(3) 0.1623(3) 0.4773(7) 0.061(9) Uani 0.498(7) 1 d PGU B 1
C3 C 0.9608(3) 0.1690(4) 0.3857(9) 0.068(10) Uani 0.498(7) 1 d PG B 1
H3 H 0.9945 0.1919 0.3848 0.082 Uiso 0.498(7) 1 calc PR B 1
C4 C 0.9383(3) 0.1422(5) 0.2953(8) 0.063(8) Uani 0.498(7) 1 d PG B 1
H4 H 0.9567 0.1468 0.2327 0.076 Uiso 0.498(7) 1 calc PR B 1
C5 C 0.8890(3) 0.1087(5) 0.2966(7) 0.054(9) Uani 0.498(7) 1 d PG B 1
H5 H 0.8736 0.0903 0.2348 0.065 Uiso 0.498(7) 1 calc PR B 1
C6 C 0.8621(3) 0.1019(4) 0.3882(6) 0.061(13) Uani 0.498(7) 1 d PGU B 1
O1 O 0.9562(3) 0.1882(4) 0.5627(8) 0.062(3) Uani 0.498(7) 1 d PG B 1
H1A H 0.9357 0.1888 0.6036 0.093 Uiso 0.498(7) 1 calc PR B 1
C7 C 0.8091(3) 0.0727(6) 0.3851(7) 0.030(3) Uani 0.498(7) 1 d PGDU B 1
H7 H 0.7954 0.0634 0.3164 0.035 Uiso 0.498(7) 1 calc PR B 1
C10 C 0.9439(2) 0.2005(2) 0.8304(7) 0.044(4) Uani 0.498(7) 1 d PG B 1
H10 H 0.9296 0.2138 0.7859 0.053 Uiso 0.498(7) 1 calc PR B 1
C11 C 0.9905(3) 0.2299(3) 0.8697(9) 0.069(8) Uani 0.498(7) 1 d PG B 1
H11 H 1.0079 0.2633 0.8520 0.083 Uiso 0.498(7) 1 calc PR B 1
C12 C 1.0115(2) 0.2103(4) 0.9349(8) 0.047(5) Uani 0.498(7) 1 d PG B 1
H12 H 1.0433 0.2304 0.9617 0.057 Uiso 0.498(7) 1 calc PR B 1
C13 C 0.9860(2) 0.1614(4) 0.9607(6) 0.055(5) Uani 0.498(7) 1 d PG B 1
C14 C 0.9395(2) 0.1320(3) 0.9214(6) 0.042(4) Uani 0.498(7) 1 d PG B 1
H14 H 0.9221 0.0985 0.9391 0.050 Uiso 0.498(7) 1 calc PR B 1
C15 C 0.9185(2) 0.1515(2) 0.8563(5) 0.044(5) Uani 0.498(7) 1 d PG B 1
O4 O 1.0071(3) 0.1427(4) 1.0215(8) 0.078(4) Uani 0.498(7) 1 d PG B 1
H4A H 1.0159 0.1269 0.9836 0.116 Uiso 0.498(7) 1 calc PR B 1
C16 C 0.86728(19) 0.1174(2) 0.8162(4) 0.041(5) Uani 0.498(7) 1 d PG B 1
H16 H 0.8540 0.0836 0.8272 0.049 Uiso 0.498(7) 1 calc PR B 1
C17 C 0.8400(2) 0.1323(2) 0.7665(4) 0.050(5) Uani 0.498(7) 1 d PG B 1
H17 H 0.8523 0.1658 0.7533 0.060 Uiso 0.498(7) 1 calc PR B 1
C18 C 0.7913(2) 0.0969(2) 0.7330(4) 0.059(7) Uani 0.498(7) 1 d PG B 1
O5 O 0.7730(2) 0.0527(2) 0.7519(6) 0.041(3) Uani 0.498(7) 1 d PG B 1
O6 O 0.7679(2) 0.1132(3) 0.6869(6) 0.050(3) Uani 0.498(7) 1 d PG B 1
C1' C 0.8912(2) 0.1074(4) 0.3089(6) 0.054(9) Uani 0.502(7) 1 d PG B 2
H1' H 0.8775 0.0882 0.2472 0.064 Uiso 0.502(7) 1 calc PR B 2
C2' C 0.9407(2) 0.1399(4) 0.3139(8) 0.067(10) Uani 0.502(7) 1 d PG B 2
C3' C 0.9606(3) 0.1680(4) 0.4041(8) 0.067(10) Uani 0.502(7) 1 d PG B 2
H3' H 0.9945 0.1902 0.4076 0.081 Uiso 0.502(7) 1 calc PR B 2
C4' C 0.9310(4) 0.1635(4) 0.4893(7) 0.049(8) Uani 0.502(7) 1 d PG B 2
H4' H 0.9446 0.1827 0.5510 0.059 Uiso 0.502(7) 1 calc PR B 2
C5' C 0.8815(4) 0.1310(4) 0.4843(6) 0.043(8) Uani 0.502(7) 1 d PG B 2
H5' H 0.8613 0.1279 0.5425 0.052 Uiso 0.502(7) 1 calc PR B 2
C6' C 0.8616(3) 0.1029(4) 0.3941(6) 0.030(8) Uani 0.502(7) 1 d PGU B 2
O1' O 0.9676(3) 0.1528(5) 0.2260(9) 0.092(5) Uani 0.502(7) 1 d PG B 2
H1'1 H 0.9500 0.1490 0.1733 0.138 Uiso 0.502(7) 1 calc PR B 2
C7' C 0.8108(3) 0.0640(5) 0.3931(8) 0.030(3) Uani 0.502(7) 1 d PGDU B 2
H7' H 0.8009 0.0415 0.3362 0.035 Uiso 0.502(7) 1 calc PR B 2
C10' C 0.94930(18) 0.19348(19) 0.8463(5) 0.042(4) Uani 0.502(7) 1 d PG B 2
H10' H 0.9352 0.2028 0.7914 0.050 Uiso 0.502(7) 1 calc PR B 2
C11' C 0.99431(19) 0.2269(2) 0.8873(6) 0.046(5) Uani 0.502(7) 1 d PG B 2
H11' H 1.0110 0.2591 0.8604 0.056 Uiso 0.502(7) 1 calc PR B 2
C12' C 1.01490(19) 0.2133(3) 0.9677(6) 0.052(5) Uani 0.502(7) 1 d PG B 2
H12' H 1.0457 0.2362 0.9958 0.063 Uiso 0.502(7) 1 calc PR B 2
C13' C 0.99047(18) 0.1663(3) 1.0071(5) 0.059(5) Uani 0.502(7) 1 d PG B 2
C14' C 0.94546(16) 0.1328(2) 0.9661(5) 0.046(5) Uani 0.502(7) 1 d PG B 2
H14' H 0.9288 0.1007 0.9930 0.055 Uiso 0.502(7) 1 calc PR B 2
C15' C 0.92487(16) 0.1464(2) 0.8857(4) 0.042(4) Uani 0.502(7) 1 d PG B 2
O4' O 1.01263(19) 0.1526(3) 1.0773(6) 0.078(4) Uani 0.502(7) 1 d PG B 2
H4'1 H 0.9928 0.1250 1.1009 0.116 Uiso 0.502(7) 1 calc PR B 2
C16' C 0.87540(14) 0.10796(16) 0.8447(4) 0.039(4) Uani 0.502(7) 1 d PG B 2
H16' H 0.8646 0.0752 0.8629 0.047 Uiso 0.502(7) 1 calc PR B 2
C17' C 0.84595(15) 0.11675(13) 0.7850(4) 0.034(4) Uani 0.502(7) 1 d PG B 2
H17' H 0.8557 0.1487 0.7618 0.040 Uiso 0.502(7) 1 calc PR B 2
C18' C 0.79875(14) 0.07638(13) 0.7566(3) 0.045(4) Uani 0.502(7) 1 d PG B 2
O5' O 0.78765(13) 0.03346(13) 0.7749(3) 0.089(5) Uani 0.502(7) 1 d PG B 2
O6' O 0.77057(16) 0.08635(14) 0.7097(4) 0.055(3) Uani 0.502(7) 1 d PG B 2
N1 N 0.68952(13) -0.05157(14) 0.7428(3) 0.0331(11) Uani 1 1 d G B .
O7 O 0.9409(3) 0.0380(4) 0.1653(5) 0.183(16) Uani 0.44(2) 1 d PG C 1
O7' O 0.9710(3) 0.0592(4) 0.1174(5) 0.171(13) Uani 0.48(2) 1 d PG D 2
O7" O 0.9433(3) 0.0133(4) 0.1011(6) 0.04(2) Uani 0.083(17) 1 d PGU E 3
O8 O 0.93024(14) 0.0669(2) 0.6281(4) 0.261(16) Uani 0.50 1 d PGDU . .
C24 C 0.93679(16) 0.0255(2) 0.6521(5) 0.116(10) Uani 0.40 1 d PGDU B 1
C24' C 0.94529(17) 0.0328(3) 0.5743(5) 0.116(10) Uani 0.10 1 d PGDU B 2

loop_
_atom_site_aniso_label
_atom_site_aniso_U_11
_atom_site_aniso_U_22
_atom_site_aniso_U_33
_atom_site_aniso_U_23
_atom_site_aniso_U_13
_atom_site_aniso_U_12
Zn1 0.0348(4) 0.0332(4) 0.0254(4) -0.0001(3) -0.0024(3) 0.0163(3)
O2 0.032(2) 0.037(2) 0.026(2) 0.0025(17) 0.0028(17) 0.0159(19)
O3 0.041(2) 0.040(2) 0.021(2) 0.0005(17) 0.0001(17) 0.020(2)
C8 0.041(3) 0.035(3) 0.024(3) 0.001(2) -0.001(2) 0.015(3)
C9 0.037(3) 0.026(3) 0.029(3) -0.003(2) -0.001(2) 0.018(3)
C19 0.045(4) 0.039(3) 0.027(3) -0.004(3) -0.005(3) 0.022(3)
C20 0.054(4) 0.043(4) 0.021(3) 0.000(2) -0.001(3) 0.029(3)
C21 0.037(3) 0.040(3) 0.025(3) -0.003(2) -0.002(2) 0.023(3)
C22 0.050(4) 0.038(3) 0.031(3) -0.005(3) -0.011(3) 0.023(3)
C23 0.046(4) 0.042(4) 0.025(3) -0.003(3) -0.011(3) 0.019(3)
C1 0.043(17) 0.08(2) 0.06(2) 0.038(16) 0.020(14) 0.037(17)
C2 0.061(13) 0.061(13) 0.057(11) 0.002(9) 0.002(9) 0.027(9)
C3 0.052(18) 0.07(2) 0.095(18) 0.041(16) 0.031(13) 0.038(16)
C4 0.044(16) 0.060(17) 0.086(16) 0.020(12) -0.006(12) 0.027(14)
C5 0.033(16) 0.07(2) 0.071(15) 0.028(13) 0.013(11) 0.032(16)
C6 0.062(16) 0.059(16) 0.064(16) 0.002(9) -0.010(9) 0.031(11)
O1 0.042(6) 0.049(6) 0.071(7) -0.009(5) 0.012(5) 0.004(5)
C7 0.038(3) 0.025(5) 0.032(3) 0.011(3) -0.001(3) 0.021(3)
C10 0.033(9) 0.052(10) 0.046(10) -0.009(8) 0.006(7) 0.019(9)
C11 0.079(18) 0.10(2) 0.043(11) -0.010(12) -0.018(11) 0.053(17)
C12 0.027(9) 0.054(13) 0.058(11) -0.013(8) -0.004(7) 0.017(9)
C13 0.030(9) 0.054(11) 0.075(14) 0.003(9) -0.010(8) 0.016(8)
C14 0.039(9) 0.043(9) 0.031(11) -0.013(7) -0.008(7) 0.011(7)
C15 0.045(10) 0.067(13) 0.032(8) -0.011(7) -0.001(7) 0.038(10)
O4 0.061(5) 0.079(7) 0.092(11) 0.009(7) -0.015(6) 0.035(5)
C16 0.054(11) 0.067(11) 0.024(8) -0.005(8) 0.003(7) 0.047(11)
C17 0.046(9) 0.063(12) 0.045(9) -0.005(8) -0.004(7) 0.031(9)
C18 0.013(8) 0.108(17) 0.041(9) -0.033(10) -0.011(7) 0.020(10)
O5 0.038(6) 0.041(6) 0.043(6) -0.011(5) 0.001(5) 0.019(5)
O6 0.067(7) 0.056(7) 0.031(5) -0.001(5) -0.009(5) 0.033(6)
C1' 0.049(18) 0.07(2) 0.019(8) -0.005(10) 0.006(9) 0.014(16)
C2' 0.053(17) 0.09(2) 0.031(9) -0.001(10) 0.024(9) 0.017(16)
C3' 0.050(17) 0.047(16) 0.049(11) 0.003(9) -0.002(9) -0.017(11)
C4' 0.029(10) 0.030(10) 0.054(12) 0.003(8) 0.008(9) -0.010(7)
C5' 0.045(14) 0.027(12) 0.029(13) -0.010(10) 0.005(10) -0.004(10)
C6' 0.026(10) 0.030(11) 0.023(9) 0.009(7) 0.006(7) 0.006(7)
O1' 0.057(8) 0.113(11) 0.083(9) -0.017(9) 0.027(7) 0.025(8)
C7' 0.038(3) 0.025(5) 0.032(3) 0.011(3) -0.001(3) 0.021(3)
C10' 0.049(11) 0.040(10) 0.037(9) -0.004(7) -0.006(8) 0.023(10)
C11' 0.032(10) 0.016(8) 0.066(11) 0.004(8) 0.022(9) -0.007(7)
C12' 0.032(10) 0.038(10) 0.069(12) -0.001(8) -0.010(7) 0.004(8)
C13' 0.068(12) 0.061(12) 0.059(13) -0.005(9) -0.005(9) 0.040(10)
C14' 0.037(9) 0.051(9) 0.040(11) -0.009(7) -0.009(7) 0.015(8)
C15' 0.033(9) 0.035(9) 0.038(9) -0.005(7) 0.011(7) 0.002(8)
O4' 0.061(5) 0.079(7) 0.092(11) 0.009(7) -0.015(6) 0.035(5)
C16' 0.031(7) 0.036(8) 0.046(9) -0.002(7) 0.000(6) 0.014(7)
C17' 0.027(8) 0.045(9) 0.027(8) -0.009(7) -0.003(6) 0.017(7)
C18' 0.028(8) 0.062(11) 0.031(8) -0.013(8) 0.008(6) 0.011(7)
O5' 0.081(10) 0.027(6) 0.111(11) -0.019(6) 0.013(8) -0.009(6)
O6' 0.043(8) 0.074(9) 0.047(7) 0.005(6) 0.002(6) 0.027(7)
N1 0.035(3) 0.035(3) 0.031(3) -0.001(2) -0.005(2) 0.018(2)
O7 0.12(2) 0.27(4) 0.17(3) -0.10(3) -0.002(17) 0.11(2)
O7' 0.17(2) 0.113(17) 0.25(3) 0.116(18) 0.06(2) 0.087(17)
O7" 0.04(2) 0.04(2) 0.04(2) 0.001(9) 0.002(9) 0.026(13)
O8 0.258(18) 0.262(18) 0.269(18) 0.012(10) -0.007(10) 0.135(12)
C24 0.117(12) 0.113(12) 0.122(13) 0.003(7) -0.004(7) 0.060(8)
C24' 0.117(12) 0.113(12) 0.122(13) 0.003(7) -0.004(7) 0.060(8)

loop_
_atom_type_symbol
_atom_type_description
_atom_type_scat_dispersion_real
_atom_type_scat_dispersion_imag
_atom_type_scat_source
C C 0.0033 0.0016 'International Tables Vol C Tables 4.2.6.8 and 6.1.1.4'
H H 0.0000 0.0000 'International Tables Vol C Tables 4.2.6.8 and 6.1.1.4'
N N 0.0061 0.0033 'International Tables Vol C Tables 4.2.6.8 and 6.1.1.4'
O O 0.0106 0.0060 'International Tables Vol C Tables 4.2.6.8 and 6.1.1.4'
Zn Zn 0.2839 1.4301 'International Tables Vol C Tables 4.2.6.8 and 6.1.1.4'

loop_
_geom_angle_atom_site_label_1
_geom_angle_atom_site_label_2
_geom_angle_atom_site_label_3
_geom_angle
_geom_angle_site_symmetry_1
_geom_angle_site_symmetry_3
O5 Zn1 O3 126.0(2) . 5_545
O5 Zn1 O2 122.4(3) . .
O3 Zn1 O2 92.92(16) 5_545 .
O5 Zn1 N1 99.5(3) . .
O3 Zn1 N1 114.70(17) 5_545 .
O2 Zn1 N1 99.29(17) . .
O5 Zn1 O6' 35.0(2) . .
O3 Zn1 O6' 99.37(17) 5_545 .
O2 Zn1 O6' 108.51(17) . .
N1 Zn1 O6' 134.5(2) . .
C9 O2 Zn1 134.5(4) . .
C9 O3 Zn1 115.8(4) . 9_654
C7' C8 C7 13.9(17) . .
C7' C8 C9 122.7(6) . .
C7 C8 C9 123.3(6) . .
C7' C8 H8 117.0 . .
C7 C8 H8 118.4 . .
C9 C8 H8 118.4 . .
O3 C9 O2 121.0(5) . .
O3 C9 C8 119.7(5) . .
O2 C9 C8 119.4(5) . .
N1 C19 C20 122.5(5) . .
N1 C19 H19 118.8 . .
C20 C19 H19 118.8 . .
C19 C20 C21 121.0(5) . .
C19 C20 H20 119.5 . .
C21 C20 H20 119.5 . .
C22 C21 C20 115.0(6) . .
C22 C21 C21 122.8(7) . 16_646
C20 C21 C21 122.3(6) . 16_646
C23 C22 C21 121.4(6) . .
C23 C22 H22 119.3 . .
C21 C22 H22 119.3 . .
N1 C23 C22 122.9(5) . .
N1 C23 H23 118.5 . .
C22 C23 H23 118.5 . .
C2 C1 C6 120.0 . .
C2 C1 H1 120.0 . .
C6 C1 H1 120.0 . .
O1 C2 C1 121.1 . .
O1 C2 C3 118.9 . .
C1 C2 C3 120.0 . .
C4 C3 C2 120.0 . .
C4 C3 H3 120.0 . .
C2 C3 H3 120.0 . .
C5 C4 C3 120.0 . .
C5 C4 H4 120.0 . .
C3 C4 H4 120.0 . .
C4 C5 C6 120.0 . .
C4 C5 H5 120.0 . .
C6 C5 H5 120.0 . .
C5 C6 C1 120.0 . .
C5 C6 C7 120.1 . .
C1 C6 C7 119.2 . .
C8 C7 C6 129.4(6) . .
C8 C7 H7 115.3 . .
C6 C7 H7 115.3 . .
C11 C10 C15 120.0 . .
C11 C10 H10 120.0 . .
C15 C10 H10 120.0 . .
C10 C11 C12 120.0 . .
C10 C11 H11 120.0 . .
C12 C11 H11 120.0 . .
C13 C12 C11 120.0 . .
C13 C12 H12 120.0 . .
C11 C12 H12 120.0 . .
O4 C13 C14 120.5 . .
O4 C13 C12 119.5 . .
C14 C13 C12 120.0 . .
C13 C14 C15 120.0 . .
C13 C14 H14 120.0 . .
C15 C14 H14 120.0 . .
C14 C15 C10 120.0 . .
C14 C15 C16 117.4 . .
C10 C15 C16 122.6 . .
C17 C16 C15 123.8 . .
C17 C16 H16 118.1 . .
C15 C16 H16 118.1 . .
C16 C17 C18 119.5 . .
C16 C17 H17 120.2 . .
C18 C17 H17 120.2 . .
O6 C18 O5 121.4 . .
O6 C18 C17 116.2 . .
O5 C18 C17 122.3 . .
C18 O5 Zn1 110.5(3) . .
C2' C1' C6' 120.0 . .
C2' C1' H1' 120.0 . .
C6' C1' H1' 120.0 . .
O1' C2' C1' 120.4 . .
O1' C2' C3' 117.8 . .
C1' C2' C3' 120.0 . .
C4' C3' C2' 120.0 . .
C4' C3' H3' 120.0 . .
C2' C3' H3' 120.0 . .
C5' C4' C3' 120.0 . .
C5' C4' H4' 120.0 . .
C3' C4' H4' 120.0 . .
C4' C5' C6' 120.0 . .
C4' C5' H5' 120.0 . .
C6' C5' H5' 120.0 . .
C5' C6' C1' 120.0 . .
C5' C6' C7' 120.5 . .
C1' C6' C7' 119.0 . .
C2' O1' H1'1 109.5 . .
C8 C7' C6' 125.8(6) . .
C8 C7' H7' 117.1 . .
C6' C7' H7' 117.1 . .
C11' C10' C15' 120.0 . .
C11' C10' H10' 120.0 . .
C15' C10' H10' 120.0 . .
C10' C11' C12' 120.0 . .
C10' C11' H11' 120.0 . .
C12' C11' H11' 120.0 . .
C13' C12' C11' 120.0 . .
C13' C12' H12' 120.0 . .
C11' C12' H12' 120.0 . .
O4' C13' C12' 119.1 . .
O4' C13' C14' 120.6 . .
C12' C13' C14' 120.0 . .
C15' C14' C13' 120.0 . .
C15' C14' H14' 120.0 . .
C13' C14' H14' 120.0 . .
C14' C15' C10' 120.0 . .
C14' C15' C16' 117.2 . .
C10' C15' C16' 122.8 . .
C13' O4' H4'1 109.5 . .
C17' C16' C15' 125.1 . .
C17' C16' H16' 117.5 . .
C15' C16' H16' 117.5 . .
C16' C17' C18' 118.6 . .
C16' C17' H17' 120.7 . .
C18' C17' H17' 120.7 . .
O6' C18' O5' 121.5 . .
O6' C18' C17' 116.9 . .
O5' C18' C17' 121.6 . .
C18' O6' Zn1 101.34(11) . .
C23 N1 C19 117.2(5) . .
C23 N1 Zn1 122.0(4) . .
C19 N1 Zn1 120.5(4) . .
C24 O8 C24' 39.3 . .

loop_
_geom_bond_atom_site_label_1
_geom_bond_atom_site_label_2
_geom_bond_distance
_geom_bond_site_symmetry_2
Zn1 O5 1.941(5) .
Zn1 O3 1.951(4) 5_545
Zn1 O2 1.981(4) .
Zn1 N1 2.050(4) .
Zn1 O6' 2.122(4) .
O2 C9 1.265(7) .
O3 C9 1.259(7) .
O3 Zn1 1.951(4) 9_654
C8 C7' 1.347(3) .
C8 C7 1.349(3) .
C8 C9 1.460(8) .
C8 H8 0.9500 .
C19 N1 1.341(7) .
C19 C20 1.370(9) .
C19 H19 0.9500 .
C20 C21 1.403(8) .
C20 H20 0.9500 .
C21 C22 1.384(8) .
C21 C21 1.478(12) 16_646
C22 C23 1.363(9) .
C22 H22 0.9500 .
C23 N1 1.338(7) .
C23 H23 0.9500 .
C1 C2 1.3900 .
C1 C6 1.3900 .
C1 H1 0.9500 .
C2 O1 1.3281 .
C2 C3 1.3900 .
C3 C4 1.3900 .
C3 H3 0.9500 .
C4 C5 1.3900 .
C4 H4 0.9500 .
C5 C6 1.3900 .
C5 H5 0.9500 .
C6 C7 1.4655 .
O1 H1A 0.8400 .
C7 H7 0.9500 .
C10 C11 1.3900 .
C10 C15 1.3900 .
C10 H10 0.9500 .
C11 C12 1.3900 .
C11 H11 0.9500 .
C12 C13 1.3900 .
C12 H12 0.9500 .
C13 O4 1.3371 .
C13 C14 1.3900 .
C14 C15 1.3900 .
C14 H14 0.9500 .
C15 C16 1.5241 .
O4 H4A 0.8400 .
C16 C17 1.3374 .
C16 H16 0.9500 .
C17 C18 1.4511 .
C17 H17 0.9500 .
C18 O6 1.2437 .
C18 O5 1.2492 .
C1' C2' 1.3900 .
C1' C6' 1.3900 .
C1' H1' 0.9500 .
C2' O1' 1.3365 .
C2' C3' 1.3900 .
C3' C4' 1.3900 .
C3' H3' 0.9500 .
C4' C5' 1.3900 .
C4' H4' 0.9500 .
C5' C6' 1.3900 .
C5' H5' 0.9500 .
C6' C7' 1.4649 .
O1' H1'1 0.8400 .
C7' H7' 0.9500 .
C10' C11' 1.3900 .
C10' C15' 1.3900 .
C10' H10' 0.9500 .
C11' C12' 1.3900 .
C11' H11' 0.9500 .
C12' C13' 1.3900 .
C12' H12' 0.9500 .
C13' O4' 1.3344 .
C13' C14' 1.3900 .
C14' C15' 1.3900 .
C14' H14' 0.9500 .
C15' C16' 1.5238 .
O4' H4'1 0.8400 .
C16' C17' 1.3375 .
C16' H16' 0.9500 .
C17' C18' 1.4526 .
C17' H17' 0.9500 .
C18' O6' 1.2417 .
C18' O5' 1.2508 .
O8 C24 1.4653 .
O8 C24' 1.5452 .

loop_
_geom_torsion_atom_site_label_1
_geom_torsion_atom_site_label_2
_geom_torsion_atom_site_label_3
_geom_torsion_atom_site_label_4
_geom_torsion
_geom_torsion_site_symmetry_1
_geom_torsion_site_symmetry_4
O5 Zn1 O2 C9 -21.1(6) . .
O3 Zn1 O2 C9 115.7(5) 5_545 .
N1 Zn1 O2 C9 -128.7(5) . .
O6' Zn1 O2 C9 14.8(6) . .
Zn1 O3 C9 O2 -2.2(7) 9_654 .
Zn1 O3 C9 C8 176.6(4) 9_654 .
Zn1 O2 C9 O3 -171.1(4) . .
Zn1 O2 C9 C8 10.1(8) . .
C7' C8 C9 O3 -27.2(13) . .
C7 C8 C9 O3 -10.6(14) . .
C7' C8 C9 O2 151.7(11) . .
C7 C8 C9 O2 168.2(12) . .
N1 C19 C20 C21 -0.3(10) . .
C19 C20 C21 C22 0.1(9) . .
C19 C20 C21 C21 178.6(7) . 16_646
C20 C21 C22 C23 0.5(9) . .
C21 C21 C22 C23 -178.0(7) 16_646 .
C21 C22 C23 N1 -1.0(10) . .
C6 C1 C2 O1 -179.9 . .
C6 C1 C2 C3 0.0 . .
O1 C2 C3 C4 179.9 . .
C1 C2 C3 C4 0.0 . .
C2 C3 C4 C5 0.0 . .
C3 C4 C5 C6 0.0 . .
C4 C5 C6 C1 0.0 . .
C4 C5 C6 C7 170.0 . .
C2 C1 C6 C5 0.0 . .
C2 C1 C6 C7 -170.1 . .
C7' C8 C7 C6 -77(3) . .
C9 C8 C7 C6 -168.7(7) . .
C5 C6 C7 C8 171.4(16) . .
C1 C6 C7 C8 -18.5(16) . .
C15 C10 C11 C12 0.0 . .
C10 C11 C12 C13 0.0 . .
C11 C12 C13 O4 178.5 . .
C11 C12 C13 C14 0.0 . .
O4 C13 C14 C15 -178.5 . .
C12 C13 C14 C15 0.0 . .
C13 C14 C15 C10 0.0 . .
C13 C14 C15 C16 -179.7 . .
C11 C10 C15 C14 0.0 . .
C11 C10 C15 C16 179.7 . .
C14 C15 C16 C17 169.7 . .
C10 C15 C16 C17 -10.1 . .
C15 C16 C17 C18 -179.0 . .
C16 C17 C18 O6 -179.8 . .
C16 C17 C18 O5 2.4 . .
O6 C18 O5 Zn1 5.5(3) . .
C17 C18 O5 Zn1 -176.7(3) . .
O3 Zn1 O5 C18 -46.2(5) 5_545 .
O2 Zn1 O5 C18 76.2(4) . .
N1 Zn1 O5 C18 -176.4(3) . .
O6' Zn1 O5 C18 0.6(3) . .
C6' C1' C2' O1' -164.6 . .
C6' C1' C2' C3' 0.0 . .
O1' C2' C3' C4' 165.0 . .
C1' C2' C3' C4' 0.0 . .
C2' C3' C4' C5' 0.0 . .
C3' C4' C5' C6' 0.0 . .
C4' C5' C6' C1' 0.0 . .
C4' C5' C6' C7' 171.6 . .
C2' C1' C6' C5' 0.0 . .
C2' C1' C6' C7' -171.7 . .
C7 C8 C7' C6' 75(3) . .
C9 C8 C7' C6' 172.3(6) . .
C5' C6' C7' C8 13.4(13) . .
C1' C6' C7' C8 -175.0(13) . .
C15' C10' C11' C12' 0.0 . .
C10' C11' C12' C13' 0.0 . .
C11' C12' C13' O4' 174.0 . .
C11' C12' C13' C14' 0.0 . .
O4' C13' C14' C15' -173.9 . .
C12' C13' C14' C15' 0.0 . .
C13' C14' C15' C10' 0.0 . .
C13' C14' C15' C16' -179.8 . .
C11' C10' C15' C14' 0.0 . .
C11' C10' C15' C16' 179.8 . .
C14' C15' C16' C17' 165.2 . .
C10' C15' C16' C17' -14.7 . .
C15' C16' C17' C18' -176.9 . .
C16' C17' C18' O6' 173.4 . .
C16' C17' C18' O5' -9.1 . .
O5' C18' O6' Zn1 2.57(12) . .
C17' C18' O6' Zn1 -179.98(12) . .
O5 Zn1 O6' C18' 5.3(4) . .
O3 Zn1 O6' C18' 148.62(13) 5_545 .
O2 Zn1 O6' C18' -115.08(15) . .
N1 Zn1 O6' C18' 9.5(3) . .
C22 C23 N1 C19 0.8(9) . .
C22 C23 N1 Zn1 174.6(5) . .
C20 C19 N1 C23 -0.2(9) . .
C20 C19 N1 Zn1 -174.0(5) . .
O5 Zn1 N1 C23 -130.2(5) . .
O3 Zn1 N1 C23 92.7(5) 5_545 .
O2 Zn1 N1 C23 -4.9(5) . .
O6' Zn1 N1 C23 -132.6(4) . .
O5 Zn1 N1 C19 43.4(5) . .
O3 Zn1 N1 C19 -93.8(4) 5_545 .
O2 Zn1 N1 C19 168.6(4) . .
O6' Zn1 N1 C19 40.9(6) . .
